data_2009092
loop_
_publ_author_name
'Borbulevych, Oleg Ya.'
'Kurbatov, Sergey V.'
'Vaslyaeva, Galina S.'
'Antipin, Michail Yu.'
'Olekhnovich, Lev P.'

_publ_section_title
;
 2-(3,5-Dinitropyridyl-2-oxy)-3,5,7-trimethylcyclohepta-2,4,6-trien-1-one
;
_journal_issue 11
_journal_name_full 'Acta Crystallographica Section C'
_journal_page_first 1920
_journal_page_last 1921
_journal_paper_doi 10.1107/S0108270199009166
_journal_volume 55
_journal_year 1999
_chemical_formula_moiety 'C15 H13 N3 O6'
_chemical_formula_sum 'C15 H13 N3 O6'
_chemical_formula_weight 331.28
_chemical_name_systematic
;
2-(3,5-Dinitropyridyl-2-oxy)-3,5,7-trimethylcyclohepta-2,4,6-trien-1-one
;
_space_group_IT_number 14
_symmetry_cell_setting monoclinic
_symmetry_space_group_name_Hall '-P 2ybc'
_symmetry_space_group_name_H-M 'P 1 21/c 1'
_audit_creation_method SHELXL
_cell_angle_alpha 90.00
_cell_angle_beta 110.35(6)
_cell_angle_gamma 90.00
_cell_formula_units_Z 4
_cell_length_a 12.996(5)
_cell_length_b 10.106(5)
_cell_length_c 12.717(11)
_cell_measurement_reflns_used 24
_cell_measurement_temperature 293(2)
_cell_measurement_theta_max 11
_cell_measurement_theta_min 10
_cell_volume 1566.0(18)
_computing_cell_refinement 'CAD-4 Software'
_computing_data_collection 'CAD-4 Software (Enraf-Nonius, 1989)'
_computing_data_reduction 'PROFIT (Strel'tsov & Zavodnik, 1989)'
_computing_molecular_graphics SHELXTL/PC
_computing_publication_material SHELXTL/PC
_computing_structure_refinement SHELXTL/PC
_computing_structure_solution 'SHELXTL/PC (Sheldrick, 1994)'
_diffrn_ambient_temperature 293(2)
_diffrn_measurement_device 'Enraf-Nonius CAD-4'
_diffrn_measurement_method '\q/2\q scans'
_diffrn_radiation_monochromator graphite
_diffrn_radiation_source 'fine-focus sealed tube'
_diffrn_radiation_type MoK\a
_diffrn_radiation_wavelength 0.71073
_diffrn_reflns_av_R_equivalents 0.038
_diffrn_reflns_av_sigmaI/netI 0.027
_diffrn_reflns_limit_h_max 15
_diffrn_reflns_limit_h_min 0
_diffrn_reflns_limit_k_max 12
_diffrn_reflns_limit_k_min 0
_diffrn_reflns_limit_l_max 14
_diffrn_reflns_limit_l_min -15
_diffrn_reflns_number 2878
_diffrn_reflns_theta_max 24.97
_diffrn_reflns_theta_min 1.67
_diffrn_standards_decay_% 5
_diffrn_standards_interval_count 98
_diffrn_standards_number 2
_exptl_absorpt_coefficient_mu 0.111
_exptl_absorpt_correction_type none
_exptl_crystal_colour yellow
_exptl_crystal_density_diffrn 1.405
_exptl_crystal_density_method 'not measured'
_exptl_crystal_description 'square prism'
_exptl_crystal_F_000 688
_exptl_crystal_size_max 0.50
_exptl_crystal_size_mid 0.25
_exptl_crystal_size_min 0.25
_refine_diff_density_max 0.36
_refine_diff_density_min -0.22
_refine_ls_extinction_coef 0.112(6)
_refine_ls_extinction_method 'SHELXL9? (Sheldrick, 199?)'
_refine_ls_goodness_of_fit_all 1.08
_refine_ls_goodness_of_fit_ref 1.14
_refine_ls_hydrogen_treatment mixed
_refine_ls_matrix_type full
_refine_ls_number_parameters 237
_refine_ls_number_reflns 2686
_refine_ls_number_restraints 0
_refine_ls_restrained_S_all 1.21
_refine_ls_restrained_S_obs 1.14
_refine_ls_R_factor_all 0.080
_refine_ls_R_factor_gt 0.057
_refine_ls_shift/esd_mean 0.000
_refine_ls_shift/su_max 0.019
_refine_ls_structure_factor_coef Fsqd
_refine_ls_weighting_details 'w = 1/[\s^2^(Fo^2^)+(0.0659P)^2^+0.4754P] where P=(Fo^2^+2Fc^2^)/3'
_refine_ls_weighting_scheme calc
_refine_ls_wR_factor_all 0.161
_refine_ls_wR_factor_ref 0.131
_reflns_number_gt 2051
_reflns_number_total 2752
_reflns_observed_criterion I>2\s(I)
_cod_data_source_file bm1347.cif
_cod_data_source_block benoop
_cod_depositor_comments
;
The following automatic conversions were performed:
'_symmetry_cell_setting' value 'Monoclinic' changed to 'monoclinic'
according to '/home/saulius/struct/CIF-dictionaries/cif_core.dic'
dictionary named 'cif_core.dic' version 2.4.1 from 2010-06-29.

Automatic conversion script
Id: cif_fix_enum 1527 2010-12-29 10:47:43Z saulius 

The following automatic conversions were performed:

'_symmetry_cell_setting' value 'Monoclinic' changed to 'monoclinic'
according to /home/saulius/struct/CIF-dictionaries/cif_core.dic
dictionary named 'cif_core.dic' version 2.4.1 from 2010-06-29.

Automatic conversion script
Id: cif_fix_values 1715 2011-07-08 13:25:40Z adriana 

The following automatic conversions were performed:

'_refine_ls_weighting_scheme' value 'calc w =
1/[\s^2^(Fo^2^)+(0.0659P)^2^+0.4754P] where P=(Fo^2^+2Fc^2^)/3' was
changed to 'calc'. New tag '_refine_ls_weighting_details' was
created. The value of the new tag was set to 'w =
1/[\s^2^(Fo^2^)+(0.0659P)^2^+0.4754P] where P=(Fo^2^+2Fc^2^)/3'.

Automatic conversion script
Id: cif_fix_values 3143 2015-03-26 13:38:13Z robertas 
;
_cod_original_cell_volume 1566.0(16)
_cod_original_sg_symbol_H-M 'P 21/c'
_cod_database_code 2009092
_cod_database_fobs_code 2009092

loop_
_symmetry_equiv_pos_as_xyz
'x, y, z'
'-x, y+1/2, -z+1/2'
'-x, -y, -z'
'x, -y-1/2, z-1/2'

loop_
_atom_site_aniso_label
_atom_site_aniso_U_11
_atom_site_aniso_U_22
_atom_site_aniso_U_33
_atom_site_aniso_U_12
_atom_site_aniso_U_13
_atom_site_aniso_U_23
N1 .0711(12) .0540(11) .0496(11) .0105(10) .0288(9) .0083(9)
N2 .0706(13) .0599(13) .0603(13) .0111(10) .0302(10) .0163(10)
N3 .0644(13) .074(2) .0674(14) .0214(11) .0201(11) -.0024(12)
O1 .233(3) .082(2) .104(2) .070(2) .097(2) .0443(13)
O2 .159(2) .110(2) .0547(12) .039(2) .0461(13) .0289(11)
O3 .103(2) .110(2) .0859(14) .0388(13) .0521(12) -.0016(12)
O4 .134(2) .086(2) .097(2) .0588(14) .0402(14) .0184(12)
O5 .0889(12) .0480(9) .0660(10) .0148(8) .0474(9) .0103(7)
O6 .0849(12) .0753(12) .0560(10) -.0046(10) .0251(9) -.0140(9)
C1 .0524(12) .0425(11) .0499(12) -.0012(9) .0237(10) .0022(9)
C2 .0482(11) .0457(12) .0453(11) -.0047(9) .0180(9) .0048(9)
C3 .0473(12) .0604(14) .0440(12) -.0038(10) .0197(10) -.0023(10)
C4 .0467(12) .0520(13) .0519(12) .0056(10) .0175(9) -.0016(10)
C5 .0623(14) .0592(14) .0530(13) .0120(12) .0212(11) .0110(12)
C6 .0661(14) .0470(13) .0522(12) .0118(10) .0310(11) .0058(10)
C7 .0595(13) .0531(13) .0506(12) .0115(11) .0223(10) .0044(10)
C8 .0607(14) .0599(14) .0616(14) .0134(12) .0283(11) .0132(12)
C9 .075(2) .071(2) .0587(15) .0201(14) .0351(13) .0169(13)
C10 .086(2) .075(2) .0456(13) .033(2) .0260(13) .0089(12)
C11 .087(2) .057(2) .0544(14) .0115(14) .0194(13) -.0083(12)
C12 .071(2) .0477(13) .0659(15) .0093(12) .0244(12) .0006(11)
C13 .091(2) .075(2) .105(2) -.011(2) .049(2) .006(2)
C14 .133(3) .116(3) .055(2) .039(2) .042(2) -.001(2)
C15 .112(2) .057(2) .110(2) -.014(2) .047(2) -.008(2)

loop_
_atom_site_label
_atom_site_fract_x
_atom_site_fract_y
_atom_site_fract_z
_atom_site_U_iso_or_equiv
_atom_site_thermal_displace_type
_atom_site_calc_flag
_atom_site_refinement_flags
_atom_site_occupancy
_atom_site_disorder_group
_atom_site_type_symbol
N1 .6673(2) .2146(2) .07079(15) .0562(5) Uani d . 1 . N
N2 .7347(2) .0213(2) .3352(2) .0616(6) Uani d . 1 . N
N3 .5436(2) .4391(2) .2207(2) .0695(6) Uani d . 1 . N
O1 .7581(3) -.0835(2) .3058(2) .1299(11) Uani d . 1 . O
O2 .7360(2) .0399(2) .4280(2) .1057(8) Uani d . 1 . O
O3 .5158(2) .4354(2) .3021(2) .0945(7) Uani d . 1 . O
O4 .5263(2) .5342(2) .1571(2) .1056(8) Uani d . 1 . O
O5 .76357(15) .02174(15) .12399(13) .0622(5) Uani d . 1 . O
O6 .90525(15) .2039(2) .13702(14) .0719(5) Uani d . 1 . O
C1 .7096(2) .1224(2) .1480(2) .0467(5) Uani d . 1 . C
C2 .6957(2) .1262(2) .2522(2) .0459(5) Uani d . 1 . C
C3 .6419(2) .2303(2) .2786(2) .0496(5) Uani d . 1 . C
H3 .6333(18) .238(2) .347(2) .055(6) Uiso d . 1 . H
C4 .6020(2) .3270(2) .1980(2) .0501(5) Uani d . 1 . C
C5 .6157(2) .3158(2) .0956(2) .0579(6) Uani d . 1 . C
H5 .584(2) .387(3) .040(2) .065(7) Uiso d . 1 . H
C6 .7990(2) .0352(2) .0315(2) .0524(6) Uani d . 1 . C
C7 .8782(2) .1418(2) .0480(2) .0536(6) Uani d . 1 . C
C8 .9243(2) .1805(2) -.0372(2) .0589(6) Uani d . 1 . C
C9 .9115(2) .1176(3) -.1351(2) .0651(7) Uani d . 1 . C
H9 .950(2) .159(3) -.177(2) .073(8) Uiso d . 1 . H
C10 .8548(2) .0016(3) -.1847(2) .0678(8) Uani d . 1 . C
C11 .7911(2) -.0741(3) -.1449(2) .0676(7) Uani d . 1 . C
H11 .758(2) -.152(3) -.183(2) .075(8) Uiso d . 1 . H
C12 .7608(2) -.0609(2) -.0472(2) .0613(6) Uani d . 1 . C
C13 .9936(3) .3030(3) -.0076(3) .0862(9) Uani d . 1 . C
H13A 1.0558(10) .2874(8) .0592(11) .129 Uiso calc R 1 . H
H13B .9509(6) .3747(6) .0052(19) .129 Uiso calc R 1 . H
H13C 1.0185(16) .3254(13) -.0681(9) .129 Uiso calc R 1 . H
C14 .8678(3) -.0388(4) -.2943(2) .0987(11) Uani d . 1 . C
H14A .839(2) .0296(13) -.3491(7) .148 Uiso calc R 1 . H
H14B .8285(19) -.1196(15) -.3207(12) .148 Uiso calc R 1 . H
H14C .9442(4) -.052(3) -.2825(6) .148 Uiso calc R 1 . H
C15 .6813(3) -.1617(3) -.0336(3) .0909(9) Uani d . 1 . C
H15A .6519(15) -.2124(16) -.1014(8) .136 Uiso calc R 1 . H
H15B .6226(11) -.1175(3) -.018(2) .136 Uiso calc R 1 . H
H15C .7186(5) -.2197(15) .0276(13) .136 Uiso calc R 1 . H

loop_
_atom_type_symbol
_atom_type_description
_atom_type_scat_dispersion_real
_atom_type_scat_dispersion_imag
_atom_type_scat_source
C C 0.0033 0.0016 'International Tables Vol C Tables 4.2.6.8 and 6.1.1.4'
H H 0.0000 0.0000 'International Tables Vol C Tables 4.2.6.8 and 6.1.1.4'
N N 0.0061 0.0033 'International Tables Vol C Tables 4.2.6.8 and 6.1.1.4'
O O 0.0106 0.0060 'International Tables Vol C Tables 4.2.6.8 and 6.1.1.4'

loop_
_geom_angle_atom_site_label_1
_geom_angle_atom_site_label_2
_geom_angle_atom_site_label_3
_geom_angle
_geom_angle_publ_flag
C5 N1 C1 118.8(2) no
O2 N2 O1 122.2(2) no
O2 N2 C2 119.1(2) no
O1 N2 C2 118.6(2) no
O3 N3 O4 123.2(2) no
O3 N3 C4 118.7(2) no
O4 N3 C4 118.1(2) no
C1 O5 C6 117.9(2) yes
N1 C1 O5 118.9(2) no
N1 C1 C2 121.7(2) no
O5 C1 C2 119.4(2) no
C3 C2 C1 119.9(2) no
C3 C2 N2 117.4(2) no
C1 C2 N2 122.7(2) no
C2 C3 C4 117.0(2) no
C5 C4 C3 120.3(2) no
C5 C4 N3 120.1(2) no
C3 C4 N3 119.6(2) no
N1 C5 C4 122.2(2) no
C12 C6 O5 113.8(2) no
C12 C6 C7 134.0(2) no
O5 C6 C7 111.8(2) no
O6 C7 C6 118.1(2) no
O6 C7 C8 119.0(2) no
C6 C7 C8 122.9(2) no
C9 C8 C7 127.2(2) no
C9 C8 C13 119.3(2) no
C7 C8 C13 113.5(2) no
C8 C9 C10 132.7(3) no
C11 C10 C9 126.6(2) no
C11 C10 C14 118.1(3) no
C9 C10 C14 115.2(3) no
C10 C11 C12 131.4(3) no
C6 C12 C11 124.4(2) no
C6 C12 C15 119.3(2) no
C11 C12 C15 116.3(2) no

loop_
_geom_bond_atom_site_label_1
_geom_bond_atom_site_label_2
_geom_bond_site_symmetry_1
_geom_bond_site_symmetry_2
_geom_bond_distance
_geom_bond_publ_flag
N1 C5 . . 1.320(3) no
N1 C1 . . 1.327(3) no
N2 O2 . . 1.189(3) no
N2 O1 . . 1.197(3) no
N2 C2 . . 1.457(3) yes
N3 O3 . . 1.210(3) no
N3 O4 . . 1.226(3) no
N3 C4 . . 1.447(3) yes
O5 C1 . . 1.330(3) yes
O5 C6 . . 1.410(3) yes
O6 C7 . . 1.233(3) no
C1 C2 . . 1.398(3) no
C2 C3 . . 1.369(3) no
C3 C4 . . 1.380(3) no
C4 C5 . . 1.379(3) no
C6 C12 . . 1.359(3) yes
C6 C7 . . 1.454(3) yes
C7 C8 . . 1.462(3) yes
C8 C9 . . 1.356(4) yes
C8 C13 . . 1.500(4) no
C9 C10 . . 1.411(4) yes
C10 C11 . . 1.349(4) yes
C10 C14 . . 1.518(4) no
C11 C12 . . 1.434(4) yes
C12 C15 . . 1.503(4) no

loop_
_cod_related_entry_id
_cod_related_entry_database
_cod_related_entry_code
1 ChemSpider 4425315
